data_1526673
loop_
_publ_author_name
'Sredniawa, B.'
'Zach, R.'
'Tobola, J.'
'Fornal, P.'
'Fruchart, D.'
'Bombik, A.'
'Kaprzyk, S.'
'Niziol, S.'
'Duraj, R.'
'Bacmann, M.'
'Stanek, J.'
'Fruchart, R.'

_publ_section_title
;
 Crystal structure, magnetic and electronic properties of Cox Fe1-x Mn P
 system
;
_journal_name_full 'Journal of Alloys Compd.'
_journal_page_first 266
_journal_page_last 273
_journal_volume 317
_journal_year 2001
_chemical_formula_sum 'Co0.525 Fe0.475 Mn P'
_chemical_name_systematic '(Co0.525 Fe0.475) Mn P'
_space_group_IT_number 62
_symmetry_space_group_name_Hall '-P 2ac 2n'
_symmetry_space_group_name_H-M 'P n m a'
_cell_angle_alpha 90
_cell_angle_beta 90
_cell_angle_gamma 90
_cell_formula_units_Z 4
_cell_length_a 5.9472
_cell_length_b 3.5516
_cell_length_c 6.7452
_cell_volume 142.473
_citation_journal_id_ASTM JALCEU
_cod_data_source_file Sredniawa_JALCEU_2001_1211.cif
_cod_data_source_block Co0.525Fe0.475Mn1P1
_cod_original_cell_volume 142.4726
_cod_original_formula_sum 'Co0.525 Fe0.475 Mn1 P1'
_cod_database_code 1526673

loop_
_symmetry_equiv_pos_as_xyz
x,y,z
-x+1/2,-y,z+1/2
x+1/2,-y+1/2,-z+1/2
-x,y+1/2,-z
-x,-y,-z
x-1/2,y,-z-1/2
-x-1/2,y-1/2,z-1/2
x,-y-1/2,z

loop_
_atom_site_label
_atom_site_type_symbol
_atom_site_fract_x
_atom_site_fract_y
_atom_site_fract_z
_atom_site_occupancy
_atom_site_U_iso_or_equiv
Co1 Co 0.85 0.25 0.065 0.525 0.0
Mn1 Mn 0.973 0.25 0.672 1 0.0
Fe1 Fe 0.85 0.25 0.065 0.475 0.0
P1 P 0.232 0.25 0.125 1 0.0
